data_4502481
loop_
_publ_author_name
'Kundu, Nabanita'
'Audhya, Anandalok'
'Abtab, Sk Md Towsif'
'Ghosh, Sanjib'
'Tiekink, Edward R. T.'
'Chaudhury, Muktimoy'

_publ_section_title
;
 Anion-Controlled Assembly of Silver(I) Complexes of Multiring
 Heterocyclic Ligands: A Structural and Photophysical Study
;
_journal_issue 3
_journal_name_full 'Crystal Growth &amp; Design'
_journal_page_first 1269
_journal_paper_doi 10.1021/cg901288h
_journal_volume 10
_journal_year 2010
_chemical_formula_moiety 'C14 H9 Ag F3 N3 O2'
_chemical_formula_sum 'C14 H9 Ag F3 N3 O2'
_chemical_formula_weight 416.11
_chemical_name_systematic
; 
 ? 
;
_space_group_IT_number 15
_symmetry_cell_setting monoclinic
_symmetry_space_group_name_Hall '-C 2yc'
_symmetry_space_group_name_H-M 'C 1 2/c 1'
_atom_sites_solution_hydrogens geom
_atom_sites_solution_primary direct
_atom_sites_solution_secondary difmap
_audit_creation_method SHELXL-97
_cell_angle_alpha 90
_cell_angle_beta 119.614(4)
_cell_angle_gamma 90
_cell_formula_units_Z 8
_cell_length_a 20.362(4)
_cell_length_b 10.759(2)
_cell_length_c 14.713(3)
_cell_measurement_reflns_used 2099
_cell_measurement_temperature 223(2)
_cell_measurement_theta_max 23.2
_cell_measurement_theta_min 2.4
_cell_volume 2802.2(10)
_computing_cell_refinement 'SAINT (Bruker, 2000)'
_computing_data_collection 'SMART (Bruker, 2000)'
_computing_data_reduction SAINT
_computing_molecular_graphics 'ORTEPII (Johnson, 1976)'
_computing_publication_material 'SHELXL-97 (Sheldrick, 1997)'
_computing_structure_refinement 'SHELXL-97 (Sheldrick, 1997)'
_computing_structure_solution 'PATTY in DIRDIF92 (Beurskens et al., 1992)'
_diffrn_ambient_temperature 223(2)
_diffrn_measured_fraction_theta_full 0.998
_diffrn_measured_fraction_theta_max 0.998
_diffrn_measurement_device_type 'Bruker AXS SMART CCD'
_diffrn_measurement_method '\w scans'
_diffrn_radiation_monochromator graphite
_diffrn_radiation_source 'fine-focus sealed tube'
_diffrn_radiation_type MoK\a
_diffrn_radiation_wavelength 0.71069
_diffrn_reflns_av_R_equivalents 0.029
_diffrn_reflns_av_sigmaI/netI 0.031
_diffrn_reflns_limit_h_max 22
_diffrn_reflns_limit_h_min -22
_diffrn_reflns_limit_k_max 11
_diffrn_reflns_limit_k_min -11
_diffrn_reflns_limit_l_max 16
_diffrn_reflns_limit_l_min -15
_diffrn_reflns_number 6753
_diffrn_reflns_theta_full 23.2
_diffrn_reflns_theta_max 23.2
_diffrn_reflns_theta_min 2.2
_diffrn_standards_decay_% 0
_diffrn_standards_number 0
_exptl_absorpt_coefficient_mu 1.486
_exptl_absorpt_correction_T_max 1
_exptl_absorpt_correction_T_min 0.776
_exptl_absorpt_correction_type multi-scan
_exptl_absorpt_process_details 'SADABS (Bruker, 2000)'
_exptl_crystal_colour pale-yellow
_exptl_crystal_density_diffrn 1.973
_exptl_crystal_density_method 'not measured'
_exptl_crystal_description needle
_exptl_crystal_F_000 1632
_exptl_crystal_size_max 0.13
_exptl_crystal_size_mid 0.024
_exptl_crystal_size_min 0.016
_refine_diff_density_max 0.54
_refine_diff_density_min -0.35
_refine_diff_density_rms 0.080
_refine_ls_extinction_method none
_refine_ls_goodness_of_fit_ref 1.04
_refine_ls_hydrogen_treatment constr
_refine_ls_matrix_type full
_refine_ls_number_parameters 208
_refine_ls_number_reflns 2004
_refine_ls_number_restraints 0
_refine_ls_restrained_S_all 1.04
_refine_ls_R_factor_all 0.037
_refine_ls_R_factor_gt 0.029
_refine_ls_shift/su_max 0.002
_refine_ls_shift/su_mean 0.000
_refine_ls_structure_factor_coef Fsqd
_refine_ls_weighting_details 'calc w=1/[\s^2^(Fo^2^)+(0.04P)^2^+2.1289P] where P=(Fo^2^+2Fc^2^)/3'
_refine_ls_weighting_scheme calc
_refine_ls_wR_factor_gt 0.067
_refine_ls_wR_factor_ref 0.071
_reflns_number_gt 1680
_reflns_number_total 2004
_reflns_threshold_expression I>2\s(I)
_cod_data_source_file cg901288h_si_001.cif
_cod_data_source_block 1b
_cod_original_sg_symbol_Hall '-C 2yc  '
_cod_original_sg_symbol_H-M 'C 2/c'
_cod_database_code 4502481

loop_
_symmetry_equiv_pos_as_xyz
'x, y, z'
'-x, y, -z+1/2'
'x+1/2, y+1/2, z'
'-x+1/2, y+1/2, -z+1/2'
'-x, -y, -z'
'x, -y, z-1/2'
'-x+1/2, -y+1/2, -z'
'x+1/2, -y+1/2, z-1/2'

loop_
_atom_site_label
_atom_site_type_symbol
_atom_site_fract_x
_atom_site_fract_y
_atom_site_fract_z
_atom_site_U_iso_or_equiv
_atom_site_adp_type
_atom_site_occupancy
_atom_site_symmetry_multiplicity
_atom_site_calc_flag
_atom_site_refinement_flags
Ag Ag 0.712504(17) 0.61103(2) 1.05125(2) 0.03575(14) Uani 1 1 d .
F1 F 0.55752(19) 0.8785(3) 1.0087(3) 0.0965(13) Uani 1 1 d .
F2 F 0.5169(2) 0.7861(4) 0.8658(4) 0.1388(19) Uani 1 1 d .
F3 F 0.50267(17) 0.9774(3) 0.8702(3) 0.0866(11) Uani 1 1 d .
O1 O 0.67225(17) 0.8191(3) 0.9617(3) 0.0527(8) Uani 1 1 d .
O2 O 0.63477(16) 1.0026(2) 0.8838(2) 0.0414(7) Uani 1 1 d .
N1 N 0.73778(18) 0.1908(3) 1.2861(2) 0.0325(8) Uani 1 1 d .
N2 N 0.65718(17) 0.4490(3) 0.9524(2) 0.0299(7) Uani 1 1 d .
N3 N 0.62164(17) 0.2571(3) 0.8912(2) 0.0305(8) Uani 1 1 d .
H3 H 0.6144 0.1774 0.8909 0.037 Uiso 1 1 calc R
C1 C 0.6779(2) 0.1399(4) 1.2032(3) 0.0389(10) Uani 1 1 d .
H1 H 0.6538 0.0723 1.2150 0.047 Uiso 1 1 calc R
C2 C 0.6497(2) 0.1808(4) 1.1017(3) 0.0380(10) Uani 1 1 d .
H2 H 0.6082 0.1410 1.0461 0.046 Uiso 1 1 calc R
C3 C 0.6842(2) 0.2826(3) 1.0834(3) 0.0275(8) Uani 1 1 d .
C4 C 0.7443(2) 0.3365(4) 1.1680(3) 0.0361(10) Uani 1 1 d .
H4 H 0.7689 0.4054 1.1590 0.043 Uiso 1 1 calc R
C5 C 0.7685(2) 0.2884(4) 1.2669(3) 0.0391(10) Uani 1 1 d .
H5 H 0.8093 0.3276 1.3240 0.047 Uiso 1 1 calc R
C6 C 0.6553(2) 0.3317(3) 0.9771(3) 0.0274(8) Uani 1 1 d .
C8 C 0.6011(2) 0.3318(3) 0.8048(3) 0.0286(9) Uani 1 1 d .
C9 C 0.5661(2) 0.3038(4) 0.6984(3) 0.0363(10) Uani 1 1 d .
H9 H 0.5510 0.2226 0.6730 0.044 Uiso 1 1 calc R
C10 C 0.5553(2) 0.4023(4) 0.6333(3) 0.0404(10) Uani 1 1 d .
H10 H 0.5332 0.3877 0.5611 0.048 Uiso 1 1 calc R
C11 C 0.5758(2) 0.5229(4) 0.6704(3) 0.0430(11) Uani 1 1 d .
H11 H 0.5664 0.5876 0.6226 0.052 Uiso 1 1 calc R
C12 C 0.6098(2) 0.5502(4) 0.7758(3) 0.0383(10) Uani 1 1 d .
H12 H 0.6232 0.6319 0.8007 0.046 Uiso 1 1 calc R
C7 C 0.6231(2) 0.4502(3) 0.8436(3) 0.0279(8) Uani 1 1 d .
C13 C 0.6267(2) 0.9045(3) 0.9208(3) 0.0302(9) Uani 1 1 d .
C14 C 0.5506(3) 0.8847(4) 0.9146(4) 0.0417(11) Uani 1 1 d .

loop_
_atom_site_aniso_label
_atom_site_aniso_U_11
_atom_site_aniso_U_22
_atom_site_aniso_U_33
_atom_site_aniso_U_23
_atom_site_aniso_U_13
_atom_site_aniso_U_12
Ag 0.0464(2) 0.0278(2) 0.0272(2) -0.00580(13) 0.01365(16) -0.00216(14)
F1 0.074(2) 0.169(4) 0.067(2) 0.050(2) 0.0505(18) 0.027(2)
F2 0.102(3) 0.115(3) 0.237(5) -0.102(3) 0.113(3) -0.073(3)
F3 0.0537(18) 0.107(3) 0.104(3) 0.046(2) 0.0433(18) 0.0357(19)
O1 0.0515(19) 0.0366(17) 0.075(2) 0.0215(16) 0.0350(18) 0.0166(16)
O2 0.0570(19) 0.0228(14) 0.052(2) 0.0048(13) 0.0328(16) 0.0015(13)
N1 0.0374(19) 0.0289(17) 0.0274(18) 0.0062(14) 0.0132(16) 0.0031(15)
N2 0.042(2) 0.0242(17) 0.0199(18) -0.0008(14) 0.0124(15) -0.0019(15)
N3 0.045(2) 0.0208(16) 0.0248(18) -0.0001(14) 0.0163(16) -0.0028(14)
C1 0.047(3) 0.033(2) 0.035(3) 0.0046(18) 0.020(2) -0.0046(19)
C2 0.046(3) 0.034(2) 0.028(2) -0.0004(18) 0.014(2) -0.006(2)
C3 0.031(2) 0.0264(19) 0.024(2) 0.0002(16) 0.0134(18) 0.0011(17)
C4 0.039(2) 0.031(2) 0.034(2) 0.0056(19) 0.014(2) -0.0054(19)
C5 0.043(2) 0.040(2) 0.025(2) 0.0020(18) 0.0094(19) -0.008(2)
C6 0.032(2) 0.026(2) 0.022(2) 0.0000(17) 0.0121(17) 0.0001(17)
C8 0.032(2) 0.027(2) 0.024(2) 0.0011(17) 0.0123(17) 0.0029(17)
C9 0.040(2) 0.036(2) 0.028(2) -0.0029(18) 0.0131(19) 0.000(2)
C10 0.044(3) 0.051(3) 0.017(2) 0.0007(19) 0.0084(18) 0.003(2)
C11 0.048(3) 0.043(3) 0.030(2) 0.012(2) 0.013(2) 0.003(2)
C12 0.049(3) 0.028(2) 0.027(2) 0.0028(18) 0.010(2) -0.0010(19)
C7 0.032(2) 0.029(2) 0.021(2) 0.0008(17) 0.0112(17) 0.0026(17)
C13 0.037(2) 0.026(2) 0.025(2) -0.0024(17) 0.0139(18) -0.0005(18)
C14 0.045(3) 0.037(2) 0.042(3) 0.003(2) 0.021(2) -0.002(2)

loop_
_atom_type_symbol
_atom_type_description
_atom_type_scat_dispersion_real
_atom_type_scat_dispersion_imag
_atom_type_scat_source
C C 0.0033 0.0016 'International Tables Vol C Tables 4.2.6.8 and 6.1.1.4'
H H 0.0000 0.0000 'International Tables Vol C Tables 4.2.6.8 and 6.1.1.4'
Ag Ag -0.8971 1.1015 'International Tables Vol C Tables 4.2.6.8 and 6.1.1.4'
N N 0.0061 0.0033 'International Tables Vol C Tables 4.2.6.8 and 6.1.1.4'
O O 0.0106 0.0060 'International Tables Vol C Tables 4.2.6.8 and 6.1.1.4'
F F 0.0171 0.0103 'International Tables Vol C Tables 4.2.6.8 and 6.1.1.4'

loop_
_geom_angle_atom_site_label_1
_geom_angle_atom_site_label_2
_geom_angle_atom_site_label_3
_geom_angle
_geom_angle_site_symmetry_1
_geom_angle_site_symmetry_3
N2 Ag N1 145.12(11) . 4_657
N2 Ag O1 115.58(11) . .
N1 Ag O1 94.36(11) 4_657 .
N2 Ag O1 111.93(11) . 7_667
N1 Ag O1 91.14(11) 4_657 7_667
O1 Ag O1 76.91(10) . 7_667
C13 O1 Ag 153.0(3) . .
C13 O1 Ag 103.9(2) . 7_667
Ag O1 Ag 103.09(10) . 7_667
C5 N1 C1 116.3(3) . .
C5 N1 Ag 121.1(3) . 4_647
C1 N1 Ag 122.5(3) . 4_647
C6 N2 C7 105.0(3) . .
C6 N2 Ag 130.8(2) . .
C7 N2 Ag 123.7(2) . .
C6 N3 C8 107.2(3) . .
C6 N3 H3 126.4 . .
C8 N3 H3 126.4 . .
N1 C1 C2 124.0(4) . .
N1 C1 H1 118.0 . .
C2 C1 H1 118.0 . .
C1 C2 C3 118.5(4) . .
C1 C2 H2 120.7 . .
C3 C2 H2 120.7 . .
C4 C3 C2 117.7(4) . .
C4 C3 C6 121.5(3) . .
C2 C3 C6 120.8(3) . .
C3 C4 C5 119.4(4) . .
C3 C4 H4 120.3 . .
C5 C4 H4 120.3 . .
N1 C5 C4 124.1(4) . .
N1 C5 H5 118.0 . .
C4 C5 H5 118.0 . .
N2 C6 N3 112.2(3) . .
N2 C6 C3 125.9(3) . .
N3 C6 C3 121.9(3) . .
C7 C8 N3 105.5(3) . .
C7 C8 C9 123.1(3) . .
N3 C8 C9 131.4(3) . .
C10 C9 C8 115.7(4) . .
C10 C9 H9 122.1 . .
C8 C9 H9 122.1 . .
C9 C10 C11 122.3(4) . .
C9 C10 H10 118.9 . .
C11 C10 H10 118.9 . .
C12 C11 C10 121.7(4) . .
C12 C11 H11 119.2 . .
C10 C11 H11 119.2 . .
C11 C12 C7 116.7(4) . .
C11 C12 H12 121.6 . .
C7 C12 H12 121.6 . .
C8 C7 N2 110.0(3) . .
C8 C7 C12 120.5(3) . .
N2 C7 C12 129.5(3) . .
O1 C13 O2 128.5(4) . .
O1 C13 C14 115.0(3) . .
O2 C13 C14 116.5(3) . .
F2 C14 F3 106.9(4) . .
F2 C14 F1 107.3(4) . .
F3 C14 F1 103.2(4) . .
F2 C14 C13 113.5(4) . .
F3 C14 C13 113.9(3) . .
F1 C14 C13 111.5(4) . .

loop_
_geom_bond_atom_site_label_1
_geom_bond_atom_site_label_2
_geom_bond_distance
_geom_bond_site_symmetry_2
Ag N2 2.192(3) .
Ag N1 2.257(3) 4_657
Ag O1 2.520(3) .
Ag O1 2.559(3) 7_667
F1 C14 1.322(5) .
F2 C14 1.275(5) .
F3 C14 1.320(5) .
O1 C13 1.231(4) .
O1 Ag 2.559(3) 7_667
O2 C13 1.234(4) .
N1 C5 1.322(5) .
N1 C1 1.343(5) .
N1 Ag 2.257(3) 4_647
N2 C6 1.319(5) .
N2 C7 1.395(4) .
N3 C6 1.361(5) .
N3 C8 1.383(5) .
N3 H3 0.8700 .
C1 C2 1.381(5) .
C1 H1 0.9400 .
C2 C3 1.397(5) .
C2 H2 0.9400 .
C3 C4 1.371(5) .
C3 C6 1.471(5) .
C4 C5 1.385(5) .
C4 H4 0.9400 .
C5 H5 0.9400 .
C8 C7 1.377(5) .
C8 C9 1.394(5) .
C9 C10 1.371(5) .
C9 H9 0.9400 .
C10 C11 1.390(6) .
C10 H10 0.9400 .
C11 C12 1.381(6) .
C11 H11 0.9400 .
C12 C7 1.400(5) .
C12 H12 0.9400 .
C13 C14 1.524(6) .

loop_
_geom_torsion_atom_site_label_1
_geom_torsion_atom_site_label_2
_geom_torsion_atom_site_label_3
_geom_torsion_atom_site_label_4
_geom_torsion
_geom_torsion_site_symmetry_1
_geom_torsion_site_symmetry_4
N2 Ag O1 C13 71.3(6) . .
N1 Ag O1 C13 -90.3(6) 4_657 .
O1 Ag O1 C13 179.6(7) 7_667 .
N2 Ag O1 Ag -108.29(13) . 7_667
N1 Ag O1 Ag 90.16(12) 4_657 7_667
O1 Ag O1 Ag 0.0 7_667 7_667
N1 Ag N2 C6 -20.5(4) 4_657 .
O1 Ag N2 C6 -167.0(3) . .
O1 Ag N2 C6 107.4(3) 7_667 .
N1 Ag N2 C7 168.3(2) 4_657 .
O1 Ag N2 C7 21.7(3) . .
O1 Ag N2 C7 -63.8(3) 7_667 .
C5 N1 C1 C2 2.3(6) . .
Ag N1 C1 C2 -175.0(3) 4_647 .
N1 C1 C2 C3 -1.2(6) . .
C1 C2 C3 C4 -0.2(6) . .
C1 C2 C3 C6 -178.6(4) . .
C2 C3 C4 C5 0.3(6) . .
C6 C3 C4 C5 178.7(4) . .
C1 N1 C5 C4 -2.2(6) . .
Ag N1 C5 C4 175.1(3) 4_647 .
C3 C4 C5 N1 1.0(6) . .
C7 N2 C6 N3 -0.5(4) . .
Ag N2 C6 N3 -172.9(2) . .
C7 N2 C6 C3 -179.5(3) . .
Ag N2 C6 C3 8.0(5) . .
C8 N3 C6 N2 0.7(4) . .
C8 N3 C6 C3 179.8(3) . .
C4 C3 C6 N2 -30.5(6) . .
C2 C3 C6 N2 147.8(4) . .
C4 C3 C6 N3 150.5(4) . .
C2 C3 C6 N3 -31.1(5) . .
C6 N3 C8 C7 -0.6(4) . .
C6 N3 C8 C9 178.9(4) . .
C7 C8 C9 C10 0.6(6) . .
N3 C8 C9 C10 -178.9(4) . .
C8 C9 C10 C11 -1.7(6) . .
C9 C10 C11 C12 1.2(7) . .
C10 C11 C12 C7 0.6(6) . .
N3 C8 C7 N2 0.4(4) . .
C9 C8 C7 N2 -179.2(3) . .
N3 C8 C7 C12 -179.3(3) . .
C9 C8 C7 C12 1.0(6) . .
C6 N2 C7 C8 0.0(4) . .
Ag N2 C7 C8 173.2(2) . .
C6 N2 C7 C12 179.7(4) . .
Ag N2 C7 C12 -7.2(6) . .
C11 C12 C7 C8 -1.6(6) . .
C11 C12 C7 N2 178.7(4) . .
Ag O1 C13 O2 179.0(4) . .
Ag O1 C13 O2 -1.4(5) 7_667 .
Ag O1 C13 C14 -1.5(8) . .
Ag O1 C13 C14 178.1(3) 7_667 .
O1 C13 C14 F2 -57.3(6) . .
O2 C13 C14 F2 122.2(5) . .
O1 C13 C14 F3 -179.9(4) . .
O2 C13 C14 F3 -0.3(5) . .
O1 C13 C14 F1 63.9(5) . .
O2 C13 C14 F1 -116.6(4) . .
